data_7017937
loop_
_publ_author_name
'Abbasi, Alireza'
'Geranmayeh, Shokoofeh'
'Skripkin, Mikhail Y.'
'Eriksson, Lars'

_publ_section_title
;
 Potassium ion-mediated non-covalent bonded coordination polymers.
;
_journal_issue 3
_journal_name_full 'Dalton transactions (Cambridge, England : 2003)'
_journal_page_first 850
_journal_page_last 859
_journal_paper_doi 10.1039/c1dt11698c
_journal_volume 41
_journal_year 2012
_chemical_formula_sum 'C4 H15 Cl4 K O3.5 Rh S2'
_chemical_formula_weight 467.11
_chemical_name_systematic
;
?
;
_space_group_IT_number 14
_symmetry_cell_setting monoclinic
_symmetry_space_group_name_Hall '-P 2ybc'
_symmetry_space_group_name_H-M 'P 1 21/c 1'
_atom_sites_solution_hydrogens geom
_atom_sites_solution_primary direct
_atom_sites_solution_secondary difmap
_audit_creation_method SHELXL-97
_cell_angle_alpha 90.00
_cell_angle_beta 108.9070(10)
_cell_angle_gamma 90.00
_cell_formula_units_Z 8
_cell_length_a 12.9314(2)
_cell_length_b 8.93130(10)
_cell_length_c 27.9106(3)
_cell_measurement_reflns_used 12846
_cell_measurement_temperature 290(2)
_cell_measurement_theta_max 25.62
_cell_measurement_theta_min 3.73
_cell_volume 3049.59(7)
_computing_cell_refinement 'CrysAlis CCD (Oxford Diffraction, 2003)'
_computing_data_collection 'CrysAlis CCD (Oxford Diffraction, 2003)'
_computing_data_reduction 'CrysAlis CCD (Oxford Diffraction, 2003)'
_computing_molecular_graphics 'Diamond (Brandenburg, 2001)'
_computing_publication_material 'PLATON (Spek, 2009)'
_computing_structure_refinement 'SHELXL-97 (Sheldrick, 1997)'
_computing_structure_solution 'SHELXS-97 (Sheldrick, 1997)'
_diffrn_ambient_temperature 290(2)
_diffrn_detector_area_resol_mean 12
_diffrn_measured_fraction_theta_full 0.997
_diffrn_measured_fraction_theta_max 0.997
_diffrn_measurement_device_type 'X-calibur-II with Sapphire-III CCD'
_diffrn_measurement_method '\w-scans at different \f'
_diffrn_radiation_monochromator graphite
_diffrn_radiation_source 'fine-focus sealed tube'
_diffrn_radiation_type MoK\a
_diffrn_radiation_wavelength 0.71073
_diffrn_reflns_av_R_equivalents 0.0244
_diffrn_reflns_av_sigmaI/netI 0.0346
_diffrn_reflns_limit_h_max 15
_diffrn_reflns_limit_h_min -13
_diffrn_reflns_limit_k_max 10
_diffrn_reflns_limit_k_min -10
_diffrn_reflns_limit_l_max 34
_diffrn_reflns_limit_l_min -33
_diffrn_reflns_number 12846
_diffrn_reflns_theta_full 25.62
_diffrn_reflns_theta_max 25.62
_diffrn_reflns_theta_min 3.73
_diffrn_standards_number 0
_exptl_absorpt_coefficient_mu 2.357
_exptl_absorpt_correction_T_max 0.7204
_exptl_absorpt_correction_T_min 0.6770
_exptl_absorpt_correction_type numerical
_exptl_absorpt_process_details 'X-red (STOE, 1997)'
_exptl_crystal_colour yellow
_exptl_crystal_density_diffrn 2.035
_exptl_crystal_density_method 'not measured'
_exptl_crystal_description block
_exptl_crystal_F_000 1848
_exptl_crystal_size_max 0.17
_exptl_crystal_size_mid 0.15
_exptl_crystal_size_min 0.14
_refine_diff_density_max 0.723
_refine_diff_density_min -0.723
_refine_diff_density_rms 0.086
_refine_ls_extinction_method none
_refine_ls_goodness_of_fit_ref 0.965
_refine_ls_hydrogen_treatment mixed
_refine_ls_matrix_type full
_refine_ls_number_parameters 307
_refine_ls_number_reflns 5765
_refine_ls_number_restraints 9
_refine_ls_restrained_S_all 0.964
_refine_ls_R_factor_all 0.0383
_refine_ls_R_factor_gt 0.0261
_refine_ls_shift/su_max 0.002
_refine_ls_shift/su_mean 0.000
_refine_ls_structure_factor_coef Fsqd
_refine_ls_weighting_details 'calc w=1/[\s^2^(Fo^2^)+(0.0275P)^2^+0.0000P] where P=(Fo^2^+2Fc^2^)/3'
_refine_ls_weighting_scheme calc
_refine_ls_wR_factor_gt 0.0538
_refine_ls_wR_factor_ref 0.0553
_reflns_number_gt 4395
_reflns_number_total 5765
_reflns_threshold_expression >2sigma(I)
_cod_data_source_file c1dt11698c.txt
_cod_data_source_block compound2
_cod_original_sg_symbol_H-M 'P 21/c'
_cod_database_code 7017937

loop_
_symmetry_equiv_pos_as_xyz
'x, y, z'
'-x, y+1/2, -z+1/2'
'-x, -y, -z'
'x, -y-1/2, z-1/2'

loop_
_atom_site_label
_atom_site_type_symbol
_atom_site_fract_x
_atom_site_fract_y
_atom_site_fract_z
_atom_site_U_iso_or_equiv
_atom_site_adp_type
_atom_site_occupancy
_atom_site_symmetry_multiplicity
_atom_site_calc_flag
_atom_site_refinement_flags
Rh1 Rh 0.257322(18) 0.19427(2) -0.263286(8) 0.01880(6) Uani 1 1 d .
Rh2 Rh 0.26697(2) -0.19749(3) -0.481009(8) 0.02496(7) Uani 1 1 d .
K1 K 0.44575(7) -0.00865(10) -0.34594(3) 0.0470(2) Uani 1 1 d .
K2 K 0.08911(8) -0.01112(10) -0.39942(3) 0.0520(2) Uani 1 1 d .
Cl1 Cl 0.06855(6) 0.16665(9) -0.29855(3) 0.0353(2) Uani 1 1 d .
Cl2 Cl 0.28051(8) -0.05783(8) -0.28251(3) 0.0405(2) Uani 1 1 d .
Cl3 Cl 0.44825(6) 0.21712(9) -0.23085(3) 0.03480(19) Uani 1 1 d .
Cl4 Cl 0.26243(7) 0.25675(9) -0.34574(3) 0.03244(18) Uani 1 1 d .
Cl5 Cl 0.07582(7) -0.18995(10) -0.50307(3) 0.0432(2) Uani 1 1 d .
Cl6 Cl 0.27211(9) 0.05705(9) -0.45541(3) 0.0492(2) Uani 1 1 d .
Cl7 Cl 0.45764(7) -0.18969(11) -0.45775(3) 0.0489(2) Uani 1 1 d .
Cl8 Cl 0.27904(8) -0.26779(10) -0.39772(3) 0.0458(2) Uani 1 1 d .
S1 S 0.23425(7) 0.12864(9) -0.18900(3) 0.02755(18) Uani 1 1 d .
S2 S 0.25158(6) 0.44066(8) -0.24212(3) 0.02659(18) Uani 1 1 d .
S3 S 0.26533(7) -0.44733(9) -0.49895(3) 0.03208(19) Uani 1 1 d .
S4 S 0.24929(7) -0.13143(10) -0.56269(3) 0.0328(2) Uani 1 1 d .
O1 O 0.1595(2) 0.2294(3) -0.17454(8) 0.0441(6) Uani 1 1 d .
O2 O 0.32065(19) 0.4757(2) -0.18992(8) 0.0409(6) Uani 1 1 d .
O3 O 0.2660(3) -0.4843(3) -0.54968(9) 0.0632(8) Uani 1 1 d .
O4 O 0.1516(2) -0.1886(4) -0.60110(9) 0.0662(9) Uani 1 1 d .
O5 O 0.5230(3) 0.3078(4) -0.33167(12) 0.0680(9) Uani 1 1 d D
H5A H 0.4558(18) 0.300(6) -0.3378(18) 0.102 Uiso 1 1 d D
H5B H 0.571(3) 0.313(6) -0.3036(11) 0.102 Uiso 1 1 d D
O6 O -0.0162(3) -0.0664(3) -0.10983(12) 0.0628(8) Uani 1 1 d D
H6A H 0.039(3) -0.115(5) -0.1096(19) 0.094 Uiso 1 1 d D
H6B H -0.069(3) -0.124(5) -0.1168(18) 0.094 Uiso 1 1 d D
O7 O -0.0073(3) -0.2537(4) -0.37953(16) 0.0860(12) Uani 1 1 d D
H7A H 0.000(5) -0.341(3) -0.388(2) 0.129 Uiso 1 1 d D
H7B H -0.039(4) -0.256(7) -0.3579(17) 0.129 Uiso 1 1 d D
C11 C 0.1854(3) -0.0572(4) -0.18922(14) 0.0453(9) Uani 1 1 d .
H11A H 0.1183 -0.0690 -0.2168 0.068 Uiso 1 1 calc R
H11B H 0.1725 -0.0768 -0.1578 0.068 Uiso 1 1 calc R
H11C H 0.2388 -0.1264 -0.1932 0.068 Uiso 1 1 calc R
C12 C 0.3587(3) 0.1190(4) -0.13842(12) 0.0454(9) Uani 1 1 d .
H12A H 0.3929 0.2157 -0.1332 0.068 Uiso 1 1 calc R
H12B H 0.4062 0.0477 -0.1464 0.068 Uiso 1 1 calc R
H12C H 0.3445 0.0882 -0.1082 0.068 Uiso 1 1 calc R
C21 C 0.1188(3) 0.5084(4) -0.25063(15) 0.0474(10) Uani 1 1 d .
H21A H 0.0888 0.4577 -0.2278 0.071 Uiso 1 1 calc R
H21B H 0.0732 0.4904 -0.2849 0.071 Uiso 1 1 calc R
H21C H 0.1219 0.6140 -0.2439 0.071 Uiso 1 1 calc R
C22 C 0.2921(3) 0.5585(4) -0.28324(14) 0.0480(10) Uani 1 1 d .
H22A H 0.3652 0.5336 -0.2819 0.072 Uiso 1 1 calc R
H22B H 0.2897 0.6608 -0.2731 0.072 Uiso 1 1 calc R
H22C H 0.2434 0.5454 -0.3172 0.072 Uiso 1 1 calc R
C31 C 0.1535(3) -0.5406(4) -0.48892(15) 0.0527(10) Uani 1 1 d .
H31A H 0.0867 -0.5081 -0.5138 0.079 Uiso 1 1 calc R
H31B H 0.1513 -0.5176 -0.4557 0.079 Uiso 1 1 calc R
H31C H 0.1615 -0.6467 -0.4919 0.079 Uiso 1 1 calc R
C32 C 0.3772(3) -0.5411(4) -0.45523(17) 0.0641(12) Uani 1 1 d .
H32A H 0.4444 -0.5002 -0.4572 0.096 Uiso 1 1 calc R
H32B H 0.3737 -0.6459 -0.4633 0.096 Uiso 1 1 calc R
H32C H 0.3742 -0.5279 -0.4216 0.096 Uiso 1 1 calc R
C41 C 0.3627(3) -0.1813(4) -0.58076(14) 0.0501(10) Uani 1 1 d .
H41A H 0.3743 -0.2874 -0.5769 0.075 Uiso 1 1 calc R
H41B H 0.4264 -0.1298 -0.5597 0.075 Uiso 1 1 calc R
H41C H 0.3495 -0.1540 -0.6155 0.075 Uiso 1 1 calc R
C42 C 0.2514(3) 0.0637(4) -0.57096(14) 0.0550(11) Uani 1 1 d .
H42A H 0.1932 0.1088 -0.5617 0.083 Uiso 1 1 calc R
H42B H 0.2419 0.0857 -0.6058 0.083 Uiso 1 1 calc R
H42C H 0.3202 0.1031 -0.5499 0.083 Uiso 1 1 calc R

loop_
_atom_site_aniso_label
_atom_site_aniso_U_11
_atom_site_aniso_U_22
_atom_site_aniso_U_33
_atom_site_aniso_U_23
_atom_site_aniso_U_13
_atom_site_aniso_U_12
Rh1 0.01961(13) 0.01787(12) 0.02001(12) -0.00070(10) 0.00793(9) -0.00026(10)
Rh2 0.03205(15) 0.02237(13) 0.01992(12) 0.00161(10) 0.00769(10) -0.00184(11)
K1 0.0408(5) 0.0483(5) 0.0484(5) 0.0069(4) 0.0098(4) 0.0031(4)
K2 0.0622(6) 0.0501(5) 0.0453(5) -0.0097(4) 0.0197(4) -0.0148(4)
Cl1 0.0224(4) 0.0455(5) 0.0348(4) 0.0014(4) 0.0048(3) -0.0077(4)
Cl2 0.0619(6) 0.0197(4) 0.0440(5) -0.0044(4) 0.0227(4) 0.0030(4)
Cl3 0.0204(4) 0.0446(5) 0.0393(4) -0.0019(4) 0.0093(3) 0.0017(4)
Cl4 0.0390(5) 0.0360(4) 0.0256(4) 0.0016(3) 0.0149(3) -0.0007(4)
Cl5 0.0353(5) 0.0477(5) 0.0486(5) -0.0018(4) 0.0165(4) 0.0056(4)
Cl6 0.0815(7) 0.0254(5) 0.0391(5) -0.0033(4) 0.0174(5) -0.0037(4)
Cl7 0.0329(5) 0.0614(6) 0.0435(5) 0.0072(5) 0.0002(4) -0.0087(5)
Cl8 0.0742(7) 0.0399(5) 0.0245(4) 0.0035(4) 0.0177(4) -0.0061(5)
S1 0.0308(5) 0.0311(4) 0.0227(4) 0.0025(3) 0.0115(3) -0.0010(3)
S2 0.0284(5) 0.0215(4) 0.0317(4) -0.0052(3) 0.0123(3) 0.0010(3)
S3 0.0410(5) 0.0254(4) 0.0322(4) -0.0026(3) 0.0151(4) -0.0004(4)
S4 0.0333(5) 0.0428(5) 0.0193(4) 0.0041(4) 0.0045(3) -0.0081(4)
O1 0.0540(16) 0.0495(15) 0.0400(14) 0.0036(12) 0.0309(12) 0.0110(12)
O2 0.0446(15) 0.0352(14) 0.0397(13) -0.0145(11) 0.0093(11) -0.0032(11)
O3 0.113(2) 0.0468(16) 0.0437(15) -0.0162(13) 0.0438(16) -0.0113(16)
O4 0.0535(17) 0.109(3) 0.0287(14) 0.0026(15) 0.0022(12) -0.0389(17)
O5 0.061(2) 0.084(2) 0.068(2) 0.0049(19) 0.0333(18) -0.009(2)
O6 0.065(2) 0.0471(19) 0.0682(19) -0.0072(15) 0.0103(18) -0.0024(14)
O7 0.107(3) 0.0521(19) 0.139(3) -0.003(2) 0.095(3) -0.0039(19)
C11 0.046(2) 0.041(2) 0.051(2) 0.0128(18) 0.0191(19) -0.0103(18)
C12 0.047(2) 0.058(2) 0.0283(19) 0.0082(17) 0.0074(17) -0.0058(19)
C21 0.037(2) 0.038(2) 0.067(3) -0.0035(19) 0.0163(19) 0.0172(17)
C22 0.067(3) 0.0243(19) 0.060(2) 0.0040(17) 0.031(2) -0.0091(17)
C31 0.055(3) 0.034(2) 0.073(3) 0.0022(19) 0.026(2) -0.0092(18)
C32 0.054(3) 0.033(2) 0.089(3) 0.009(2) 0.002(2) 0.0144(19)
C41 0.059(3) 0.057(3) 0.042(2) 0.0017(19) 0.0269(19) 0.000(2)
C42 0.073(3) 0.051(3) 0.046(2) 0.0202(19) 0.026(2) 0.010(2)

loop_
_atom_type_symbol
_atom_type_description
_atom_type_scat_dispersion_real
_atom_type_scat_dispersion_imag
_atom_type_scat_source
C C 0.0033 0.0016 'International Tables Vol C Tables 4.2.6.8 and 6.1.1.4'
H H 0.0000 0.0000 'International Tables Vol C Tables 4.2.6.8 and 6.1.1.4'
Cl Cl 0.1484 0.1585 'International Tables Vol C Tables 4.2.6.8 and 6.1.1.4'
K K 0.2009 0.2494 'International Tables Vol C Tables 4.2.6.8 and 6.1.1.4'
O O 0.0106 0.0060 'International Tables Vol C Tables 4.2.6.8 and 6.1.1.4'
Rh Rh -1.1178 0.9187 'International Tables Vol C Tables 4.2.6.8 and 6.1.1.4'
S S 0.1246 0.1234 'International Tables Vol C Tables 4.2.6.8 and 6.1.1.4'

loop_
_geom_angle_atom_site_label_1
_geom_angle_atom_site_label_2
_geom_angle_atom_site_label_3
_geom_angle
S1 Rh1 S2 89.29(3)
S1 Rh1 Cl1 85.91(3)
S2 Rh1 Cl1 95.38(3)
S1 Rh1 Cl3 95.94(3)
S2 Rh1 Cl3 86.26(3)
Cl1 Rh1 Cl3 177.55(3)
S1 Rh1 Cl2 91.46(3)
S2 Rh1 Cl2 174.85(3)
Cl1 Rh1 Cl2 89.76(3)
Cl3 Rh1 Cl2 88.59(3)
S1 Rh1 Cl4 174.12(3)
S2 Rh1 Cl4 92.15(3)
Cl1 Rh1 Cl4 88.28(3)
Cl3 Rh1 Cl4 89.84(3)
Cl2 Rh1 Cl4 87.63(3)
S3 Rh2 S4 92.44(3)
S3 Rh2 Cl7 91.38(3)
S4 Rh2 Cl7 91.42(3)
S3 Rh2 Cl5 92.08(3)
S4 Rh2 Cl5 88.54(3)
Cl7 Rh2 Cl5 176.54(4)
S3 Rh2 Cl8 87.08(3)
S4 Rh2 Cl8 178.11(3)
Cl7 Rh2 Cl8 90.41(3)
Cl5 Rh2 Cl8 89.65(3)
S3 Rh2 Cl6 175.42(3)
S4 Rh2 Cl6 92.11(3)
Cl7 Rh2 Cl6 87.92(4)
Cl5 Rh2 Cl6 88.62(3)
Cl8 Rh2 Cl6 88.39(3)
O1 S1 C12 108.69(16)
O1 S1 C11 107.95(16)
C12 S1 C11 100.84(18)
O1 S1 Rh1 112.72(10)
C12 S1 Rh1 112.86(11)
C11 S1 Rh1 113.02(12)
O2 S2 C22 107.75(16)
O2 S2 C21 108.19(16)
C22 S2 C21 100.95(19)
O2 S2 Rh1 113.56(10)
C22 S2 Rh1 111.48(13)
C21 S2 Rh1 114.03(13)
O3 S3 C31 108.06(18)
O3 S3 C32 107.5(2)
C31 S3 C32 101.3(2)
O3 S3 Rh2 115.56(11)
C31 S3 Rh2 112.03(13)
C32 S3 Rh2 111.28(14)
O4 S4 C41 107.78(18)
O4 S4 C42 107.27(19)
C41 S4 C42 99.44(18)
O4 S4 Rh2 115.08(10)
C41 S4 Rh2 113.37(13)
C42 S4 Rh2 112.60(13)
H5A O5 H5B 128(5)
H6A O6 H6B 109(5)
H7A O7 H7B 109(5)
S1 C11 H11A 109.5
S1 C11 H11B 109.5
H11A C11 H11B 109.5
S1 C11 H11C 109.5
H11A C11 H11C 109.5
H11B C11 H11C 109.5
S1 C12 H12A 109.5
S1 C12 H12B 109.5
H12A C12 H12B 109.5
S1 C12 H12C 109.5
H12A C12 H12C 109.5
H12B C12 H12C 109.5
S2 C21 H21A 109.5
S2 C21 H21B 109.5
H21A C21 H21B 109.5
S2 C21 H21C 109.5
H21A C21 H21C 109.5
H21B C21 H21C 109.5
S2 C22 H22A 109.5
S2 C22 H22B 109.5
H22A C22 H22B 109.5
S2 C22 H22C 109.5
H22A C22 H22C 109.5
H22B C22 H22C 109.5
S3 C31 H31A 109.5
S3 C31 H31B 109.5
H31A C31 H31B 109.5
S3 C31 H31C 109.5
H31A C31 H31C 109.5
H31B C31 H31C 109.5
S3 C32 H32A 109.5
S3 C32 H32B 109.5
H32A C32 H32B 109.5
S3 C32 H32C 109.5
H32A C32 H32C 109.5
H32B C32 H32C 109.5
S4 C41 H41A 109.5
S4 C41 H41B 109.5
H41A C41 H41B 109.5
S4 C41 H41C 109.5
H41A C41 H41C 109.5
H41B C41 H41C 109.5
S4 C42 H42A 109.5
S4 C42 H42B 109.5
H42A C42 H42B 109.5
S4 C42 H42C 109.5
H42A C42 H42C 109.5
H42B C42 H42C 109.5

loop_
_geom_bond_atom_site_label_1
_geom_bond_atom_site_label_2
_geom_bond_distance
Rh1 S1 2.2654(7)
Rh1 S2 2.2860(8)
Rh1 Cl1 2.3305(8)
Rh1 Cl3 2.3470(8)
Rh1 Cl2 2.3562(8)
Rh1 Cl4 2.3896(7)
Rh2 S3 2.2854(8)
Rh2 S4 2.2935(8)
Rh2 Cl7 2.3385(9)
Rh2 Cl5 2.3467(9)
Rh2 Cl8 2.3638(8)
Rh2 Cl6 2.3775(8)
S1 O1 1.469(2)
S1 C12 1.765(3)
S1 C11 1.776(3)
S2 O2 1.475(2)
S2 C22 1.757(3)
S2 C21 1.763(3)
S3 O3 1.457(2)
S3 C31 1.768(4)
S3 C32 1.772(4)
S4 O4 1.459(2)
S4 C41 1.756(4)
S4 C42 1.759(4)
O5 H5A 0.83(2)
O5 H5B 0.83(2)
O6 H6A 0.83(2)
O6 H6B 0.83(2)
O7 H7A 0.83(2)
O7 H7B 0.83(2)
C11 H11A 0.9600
C11 H11B 0.9600
C11 H11C 0.9600
C12 H12A 0.9600
C12 H12B 0.9600
C12 H12C 0.9600
C21 H21A 0.9600
C21 H21B 0.9600
C21 H21C 0.9600
C22 H22A 0.9600
C22 H22B 0.9600
C22 H22C 0.9600
C31 H31A 0.9600
C31 H31B 0.9600
C31 H31C 0.9600
C32 H32A 0.9600
C32 H32B 0.9600
C32 H32C 0.9600
C41 H41A 0.9600
C41 H41B 0.9600
C41 H41C 0.9600
C42 H42A 0.9600
C42 H42B 0.9600
C42 H42C 0.9600

loop_
_geom_torsion_atom_site_label_1
_geom_torsion_atom_site_label_2
_geom_torsion_atom_site_label_3
_geom_torsion_atom_site_label_4
_geom_torsion
S2 Rh1 S1 O1 37.17(12)
Cl1 Rh1 S1 O1 -58.27(12)
Cl3 Rh1 S1 O1 123.34(12)
Cl2 Rh1 S1 O1 -147.93(12)
S2 Rh1 S1 C12 -86.44(14)
Cl1 Rh1 S1 C12 178.12(14)
Cl3 Rh1 S1 C12 -0.27(14)
Cl2 Rh1 S1 C12 88.46(14)
S2 Rh1 S1 C11 159.93(14)
Cl1 Rh1 S1 C11 64.48(14)
Cl3 Rh1 S1 C11 -113.91(14)
Cl2 Rh1 S1 C11 -25.17(14)
S1 Rh1 S2 O2 46.84(11)
Cl1 Rh1 S2 O2 132.66(11)
Cl3 Rh1 S2 O2 -49.16(11)
Cl4 Rh1 S2 O2 -138.86(11)
S1 Rh1 S2 C22 168.77(15)
Cl1 Rh1 S2 C22 -105.41(15)
Cl3 Rh1 S2 C22 72.77(15)
Cl4 Rh1 S2 C22 -16.93(15)
S1 Rh1 S2 C21 -77.71(15)
Cl1 Rh1 S2 C21 8.11(14)
Cl3 Rh1 S2 C21 -173.72(14)
Cl4 Rh1 S2 C21 96.58(14)
S4 Rh2 S3 O3 6.04(15)
Cl7 Rh2 S3 O3 -85.44(15)
Cl5 Rh2 S3 O3 94.67(15)
Cl8 Rh2 S3 O3 -175.78(15)
S4 Rh2 S3 C31 -118.32(15)
Cl7 Rh2 S3 C31 150.20(15)
Cl5 Rh2 S3 C31 -29.69(15)
Cl8 Rh2 S3 C31 59.86(15)
S4 Rh2 S3 C32 129.07(17)
Cl7 Rh2 S3 C32 37.59(17)
Cl5 Rh2 S3 C32 -142.30(17)
Cl8 Rh2 S3 C32 -52.76(17)
S3 Rh2 S4 O4 59.07(16)
Cl7 Rh2 S4 O4 150.51(16)
Cl5 Rh2 S4 O4 -32.95(16)
Cl6 Rh2 S4 O4 -121.52(16)
S3 Rh2 S4 C41 -65.65(15)
Cl7 Rh2 S4 C41 25.79(15)
Cl5 Rh2 S4 C41 -157.67(15)
Cl6 Rh2 S4 C41 113.77(15)
S3 Rh2 S4 C42 -177.57(16)
Cl7 Rh2 S4 C42 -86.13(16)
Cl5 Rh2 S4 C42 90.40(16)
Cl6 Rh2 S4 C42 1.84(16)
